data_2100705
loop_
_publ_author_name
'S\/orby, Magnus H.'
'Fjellv\%ag, Helmer'
'Hauback, Bj\/orn C.'
'Gunnaes, Anette E.'
'L\/ovvik, Ole Martin'

_publ_section_title
;
 The crystal structure of Zr~2~NiD~4.5~
;
_journal_coeditor_code LM5003
_journal_issue 6
_journal_name_full 'Acta Crystallographica Section B'
_journal_page_first 972
_journal_page_last 978
_journal_paper_doi 10.1107/S010876810603028X
_journal_volume 62
_journal_year 2006
_chemical_formula_sum 'D9 Ni2 Zr4'
_chemical_formula_weight 500.41
_chemical_name_systematic ' ?'
_space_group_IT_number 2
_symmetry_cell_setting triclinic
_symmetry_space_group_name_Hall '-P 1'
_symmetry_space_group_name_H-M 'P -1'
_cell_angle_alpha 79.8337(8)
_cell_angle_beta 90.0987(9)
_cell_angle_gamma 90.3634(9)
_cell_formula_units_Z 4
_cell_length_a 6.81560(7)
_cell_length_b 8.85137(9)
_cell_length_c 8.88007(10)
_cell_measurement_temperature 298
_cell_volume 527.290(10)
_cod_data_source_file lm5003.cif
_cod_data_source_block B34_P-1_HRPD_ONLY_phase_1
_cod_depositor_comments
;
The following automatic conversions were performed:
'_geom_bond_publ_flag' value 'N' changed to 'n' according to
'/home/saulius/struct/CIF-dictionaries/cif_core.dic' dictionary named
'cif_core.dic' version 2.4.1 from 2010-06-29 (336
times).

'_geom_angle_publ_flag' value 'N' changed to 'n' according to
'/home/saulius/struct/CIF-dictionaries/cif_core.dic' dictionary named
'cif_core.dic' version 2.4.1 from 2010-06-29 (457 times).

Automatic conversion script
Id: cif_fix_enum 1527 2010-12-29 10:47:43Z saulius 

The following automatic conversions were performed:

'_geom_bond_publ_flag' value 'N' changed to 'n' according to
/home/saulius/struct/CIF-dictionaries/cif_core.dic dictionary named
'cif_core.dic' version 2.4.1 from 2010-06-29 (336
times).

'_geom_angle_publ_flag' value 'N' changed to 'n' according
to /home/saulius/struct/CIF-dictionaries/cif_core.dic dictionary
named 'cif_core.dic' version 2.4.1 from 2010-06-29 (457 times).

Automatic conversion script
Id: cif_fix_values 1715 2011-07-08 13:25:40Z adriana 
;
_cod_original_cell_volume 527.290(6)
_cod_original_sg_symbol_H-M P-1
_cod_database_code 2100705

loop_
_symmetry_equiv_pos_site_id
_symmetry_equiv_pos_as_xyz
1 +x,+y,+z
-1 -x,-y,-z

loop_
_atom_site_type_symbol
_atom_site_label
_atom_site_fract_x
_atom_site_fract_y
_atom_site_fract_z
_atom_site_U_iso_or_equiv
_atom_site_thermal_displace_type
_atom_site_occupancy
Zr Zr1 0.5672(15) 0.9167(11) 0.1705(10) 0.0034(3) Uiso 1.0
Zr Zr2 0.9093(17) 0.5778(11) 0.8328(12) 0.0034(3) Uiso 1.0
Zr Zr3 0.0941(17) 0.8348(11) 0.0841(12) 0.0034(3) Uiso 1.0
Zr Zr4 0.4129(17) 0.6616(12) 0.9199(12) 0.0034(3) Uiso 1.0
Zr Zr5 0.5994(16) 0.8336(11) 0.5808(12) 0.0034(3) Uiso 1.0
Zr Zr6 0.0840(17) 0.3393(12) 0.5841(12) 0.0034(3) Uiso 1.0
Zr Zr7 0.5877(16) 0.4270(11) 0.6662(12) 0.0034(3) Uiso 1.0
Zr Zr8 0.0797(15) 0.9208(11) 0.6805(11) 0.0034(3) Uiso 1.0
Ni Ni1 0.7494(16) 0.1451(13) 0.6011(15) 0.0050(3) Uiso 1.0
Ni Ni2 0.7496(16) 0.3764(12) 0.3794(13) 0.0050(3) Uiso 1.0
Ni Ni3 0.7487(17) 0.8522(13) 0.8978(14) 0.0050(3) Uiso 1.0
Ni Ni4 0.7511(17) 0.6289(12) 0.1266(12) 0.0050(3) Uiso 1.0
D D1 0.951(2) 0.1401(14) 0.6931(16) 0.0126(3) Uiso 1.0
D D2 0.8782(19) 0.5062(15) 0.6242(14) 0.0126(3) Uiso 1.0
D D3 0.458(2) 0.1443(14) 0.1996(16) 0.0126(3) Uiso 1.0
D D4 0.541(2) 0.3621(14) 0.3035(16) 0.0126(3) Uiso 1.0
D D5 0.2406(18) 0.1256(12) 0.6359(13) 0.0126(3) Uiso 1.0
D D6 0.8857(15) 0.7631(9) 0.6421(11) 0.0126(3) Uiso 1.0
D D7 0.967(2) 0.6390(14) 0.1944(16) 0.0126(3) Uiso 1.0
D D8 0.1624(18) 0.0086(13) 0.4585(14) 0.0126(3) Uiso 1.0
D D9 0.2470(19) 0.8803(13) 0.8755(13) 0.0126(3) Uiso 1.0
D D10 0.3669(14) 0.7320(9) 0.1269(10) 0.0126(3) Uiso 1.0
D D11 0.0500(17) 0.0567(13) 0.1027(14) 0.0126(3) Uiso 1.0
D D12 0.1297(19) 0.6192(14) 0.9976(15) 0.0126(3) Uiso 1.0
D D13 0.621(2) 0.6244(14) 0.4968(15) 0.0126(3) Uiso 1.0
D D14 0.3307(19) 1.0025(12) 0.0494(14) 0.0126(3) Uiso 1.0
D D15 0.379(2) 0.4993(15) 0.1229(14) 0.0126(3) Uiso 1.0
D D16 0.8389(19) 0.2982(16) 0.2391(17) 0.0126(3) Uiso 1.0
D D17 0.658(2) 0.7018(16) 0.2639(16) 0.0126(3) Uiso 1.0
D D18 0.5296(17) 0.0571(13) 0.6159(14) 0.0126(3) Uiso 1.0

loop_
_atom_type_symbol
Ni
Zr
D

loop_
_geom_angle_atom_site_label_1
_geom_angle_atom_site_label_2
_geom_angle_atom_site_label_3
_geom_angle_site_symmetry_1
_geom_angle_site_symmetry_3
_geom_angle
_geom_angle_publ_flag
Zr8 Zr1 D3 -1_676 1_565 73.8(4) n
Zr8 Zr1 D5 -1_676 -1_666 40.3(4) n
Zr8 Zr1 D9 -1_676 -1_676 39.4(4) n
Zr8 Zr1 D10 -1_676 1_555 158.8(4) n
Zr8 Zr1 D14 -1_676 1_555 131.8(4) n
Zr8 Zr1 D14 -1_676 -1_675 91.9(5) n
Zr8 Zr1 D17 -1_676 1_555 93.2(5) n
Zr8 Zr1 D18 -1_676 -1_666 74.3(4) n
D3 Zr1 D5 1_565 -1_666 98.6(6) n
D3 Zr1 D9 1_565 -1_676 58.5(5) n
D3 Zr1 D10 1_565 1_555 122.0(6) n
D3 Zr1 D14 1_565 1_555 61.5(6) n
D3 Zr1 D14 1_565 -1_675 93.1(6) n
D3 Zr1 D17 1_565 1_555 149.8(7) n
D3 Zr1 D18 1_565 -1_666 61.9(6) n
D5 Zr1 D9 -1_666 -1_676 79.6(5) n
D5 Zr1 D10 -1_666 1_555 119.1(6) n
D5 Zr1 D14 -1_666 1_555 156.3(7) n
D5 Zr1 D14 -1_666 -1_675 122.2(7) n
D5 Zr1 D17 -1_666 1_555 57.7(6) n
D5 Zr1 D18 -1_666 -1_666 59.4(5) n
D9 Zr1 D10 -1_676 1_555 159.2(6) n
D9 Zr1 D14 -1_676 1_555 98.2(6) n
D9 Zr1 D14 -1_676 -1_675 59.6(5) n
D9 Zr1 D17 -1_676 1_555 125.4(6) n
D9 Zr1 D18 -1_676 -1_666 97.8(5) n
D10 Zr1 D14 1_555 1_555 68.6(5) n
D10 Zr1 D14 1_555 -1_675 100.5(6) n
D10 Zr1 D17 1_555 1_555 66.1(5) n
D10 Zr1 D18 1_555 -1_666 99.8(6) n
D14 Zr1 D14 1_555 -1_675 74.4(7) n
D14 Zr1 D17 1_555 1_555 134.7(7) n
D14 Zr1 D18 1_555 -1_666 98.1(7) n
D14 Zr1 D17 -1_675 1_555 114.9(6) n
D14 Zr1 D18 -1_675 -1_666 153.7(7) n
D17 Zr1 D18 1_555 -1_666 88.5(6) n
Zr7 Zr2 Ni3 1_555 1_555 106.4(3) n
Zr7 Zr2 D2 1_555 1_555 43.2(4) n
Zr7 Zr2 D6 1_555 1_555 84.3(3) n
Zr7 Zr2 D7 1_555 -1_766 75.9(5) n
Zr7 Zr2 D12 1_555 1_655 162.7(5) n
Zr7 Zr2 D12 1_555 -1_667 83.2(5) n
Zr7 Zr2 D15 1_555 -1_666 43.0(4) n
Zr7 Zr2 D16 1_555 -1_766 133.6(5) n
Ni3 Zr2 D2 1_555 1_555 123.7(7) n
Ni3 Zr2 D6 1_555 1_555 64.2(5) n
Ni3 Zr2 D7 1_555 -1_766 174.7(7) n
Ni3 Zr2 D12 1_555 1_655 83.1(5) n
Ni3 Zr2 D12 1_555 -1_667 116.0(6) n
Ni3 Zr2 D15 1_555 -1_666 81.8(6) n
Ni3 Zr2 D16 1_555 -1_766 87.7(5) n
D2 Zr2 D6 1_555 1_555 66.3(6) n
D2 Zr2 D7 1_555 -1_766 61.3(6) n
D2 Zr2 D12 1_555 1_655 141.8(7) n
D2 Zr2 D12 1_555 -1_667 106.4(7) n
D2 Zr2 D15 1_555 -1_666 86.2(5) n
D2 Zr2 D16 1_555 -1_766 92.0(6) n
D6 Zr2 D7 1_555 -1_766 121.0(7) n
D6 Zr2 D12 1_555 1_655 113.0(5) n
D6 Zr2 D12 1_555 -1_667 167.0(7) n
D6 Zr2 D15 1_555 -1_666 104.7(7) n
D6 Zr2 D16 1_555 -1_766 62.1(5) n
D7 Zr2 D12 -1_766 1_655 93.5(7) n
D7 Zr2 D12 -1_766 -1_667 59.2(6) n
D7 Zr2 D15 -1_766 -1_666 97.2(7) n
D7 Zr2 D16 -1_766 -1_766 94.1(7) n
D12 Zr2 D12 1_655 -1_667 79.6(6) n
D12 Zr2 D15 1_655 -1_666 127.5(7) n
D12 Zr2 D16 1_655 -1_766 59.7(6) n
D12 Zr2 D15 -1_667 -1_666 63.2(6) n
D12 Zr2 D16 -1_667 -1_766 130.3(8) n
D15 Zr2 D16 -1_666 -1_766 166.0(8) n
Zr4 Zr3 D1 1_554 -1_666 133.7(7) n
Zr4 Zr3 D7 1_554 1_455 94.1(6) n
Zr4 Zr3 D9 1_554 1_554 44.4(4) n
Zr4 Zr3 D10 1_554 1_555 40.0(4) n
Zr4 Zr3 D11 1_554 1_565 134.4(6) n
Zr4 Zr3 D11 1_554 -1_565 99.0(5) n
Zr4 Zr3 D12 1_554 1_554 40.3(4) n
Zr4 Zr3 D14 1_554 1_555 78.4(5) n
D1 Zr3 D7 -1_666 1_455 72.5(6) n
D1 Zr3 D9 -1_666 1_554 152.6(8) n
D1 Zr3 D10 -1_666 1_555 94.5(7) n
D1 Zr3 D11 -1_666 1_565 68.1(6) n
D1 Zr3 D11 -1_666 -1_565 126.9(7) n
D1 Zr3 D12 -1_666 1_554 127.1(7) n
D1 Zr3 D14 -1_666 1_555 93.5(6) n
D7 Zr3 D9 1_455 1_554 130.6(7) n
D7 Zr3 D10 1_455 1_555 88.9(6) n
D7 Zr3 D11 1_455 1_565 130.9(6) n
D7 Zr3 D11 1_455 -1_565 115.7(7) n
D7 Zr3 D12 1_455 1_554 59.7(6) n
D7 Zr3 D14 1_455 1_555 152.5(8) n
D9 Zr3 D10 1_554 1_555 74.1(6) n
D9 Zr3 D11 1_554 1_565 96.4(6) n
D9 Zr3 D11 1_554 -1_565 61.9(5) n
D9 Zr3 D12 1_554 1_554 71.1(6) n
D9 Zr3 D14 1_554 1_555 59.2(6) n
D10 Zr3 D11 1_555 1_565 121.5(7) n
D10 Zr3 D11 1_555 -1_565 135.8(7) n
D10 Zr3 D12 1_555 1_554 65.2(5) n
D10 Zr3 D14 1_555 1_555 68.3(5) n
D11 Zr3 D11 1_565 -1_565 70.4(7) n
D11 Zr3 D12 1_565 1_554 164.4(9) n
D11 Zr3 D14 1_565 1_555 58.4(5) n
D11 Zr3 D12 -1_565 1_554 95.0(7) n
D11 Zr3 D14 -1_565 1_555 91.7(7) n
D12 Zr3 D14 1_554 1_555 118.6(6) n
Zr3 Zr4 Zr4 1_556 -1_667 121.5(6) n
Zr3 Zr4 Ni3 1_556 1_555 104.9(4) n
Zr3 Zr4 D3 1_556 -1_666 95.8(5) n
Zr3 Zr4 D4 1_556 -1_666 133.7(6) n
Zr3 Zr4 D9 1_556 1_555 41.4(4) n
Zr3 Zr4 D10 1_556 1_556 40.3(4) n
Zr3 Zr4 D12 1_556 1_555 43.5(4) n
Zr3 Zr4 D15 1_556 1_556 81.0(6) n
Zr3 Zr4 D15 1_556 -1_666 162.1(7) n
Zr3 Zr4 D16 1_556 -1_666 73.9(5) n
Zr4 Zr4 Ni3 -1_667 1_555 101.8(6) n
Zr4 Zr4 D3 -1_667 -1_666 132.4(7) n
Zr4 Zr4 D4 -1_667 -1_666 97.8(6) n
Zr4 Zr4 D9 -1_667 1_555 162.8(7) n
Zr4 Zr4 D10 -1_667 1_556 92.8(6) n
Zr4 Zr4 D12 -1_667 1_555 96.2(7) n
Zr4 Zr4 D15 -1_667 1_556 40.5(4) n
Zr4 Zr4 D15 -1_667 -1_666 40.7(4) n
Zr4 Zr4 D16 -1_667 -1_666 127.4(7) n
Ni3 Zr4 D3 1_555 -1_666 35.3(5) n
Ni3 Zr4 D4 1_555 -1_666 88.3(6) n
Ni3 Zr4 D9 1_555 1_555 84.9(5) n
Ni3 Zr4 D10 1_555 1_556 85.2(5) n
Ni3 Zr4 D12 1_555 1_555 148.3(6) n
Ni3 Zr4 D15 1_555 1_556 117.0(6) n
Ni3 Zr4 D15 1_555 -1_666 81.6(5) n
Ni3 Zr4 D16 1_555 -1_666 123.8(6) n
D3 Zr4 D4 -1_666 -1_666 69.7(6) n
D3 Zr4 D9 -1_666 1_555 60.0(6) n
D3 Zr4 D10 -1_666 1_556 99.8(6) n
D3 Zr4 D12 -1_666 1_555 131.1(7) n
D3 Zr4 D15 -1_666 1_556 150.6(8) n
D3 Zr4 D15 -1_666 -1_666 98.7(7) n
D3 Zr4 D16 -1_666 -1_666 88.4(6) n
D4 Zr4 D9 -1_666 1_555 98.2(6) n
D4 Zr4 D10 -1_666 1_556 168.5(7) n
D4 Zr4 D12 -1_666 1_555 115.1(7) n
D4 Zr4 D15 -1_666 1_556 132.2(7) n
D4 Zr4 D15 -1_666 -1_666 62.1(6) n
D4 Zr4 D16 -1_666 -1_666 62.3(6) n
D9 Zr4 D10 1_555 1_556 71.8(5) n
D9 Zr4 D12 1_555 1_555 71.3(6) n
D9 Zr4 D15 1_555 1_556 122.5(7) n
D9 Zr4 D15 1_555 -1_666 156.3(8) n
D9 Zr4 D16 1_555 -1_666 56.7(6) n
D10 Zr4 D12 1_556 1_555 67.8(5) n
D10 Zr4 D15 1_556 1_556 59.3(5) n
D10 Zr4 D15 1_556 -1_666 125.9(7) n
D10 Zr4 D16 1_556 -1_666 114.1(6) n
D12 Zr4 D15 1_555 1_556 63.7(7) n
D12 Zr4 D15 1_555 -1_666 127.5(8) n
D12 Zr4 D16 1_555 -1_666 59.1(6) n
D15 Zr4 D15 1_556 -1_666 81.2(7) n
D15 Zr4 D16 1_556 -1_666 118.1(8) n
D15 Zr4 D16 -1_666 -1_666 116.8(7) n
Zr6 Zr5 D3 -1_666 -1_666 135.7(7) n
Zr6 Zr5 D4 -1_666 -1_666 96.5(6) n
Zr6 Zr5 D5 -1_666 -1_666 42.9(4) n
Zr6 Zr5 D6 -1_666 1_555 48.2(4) n
Zr6 Zr5 D8 -1_666 -1_666 76.1(5) n
Zr6 Zr5 D13 -1_666 1_555 42.4(4) n
Zr6 Zr5 D18 -1_666 1_565 140.3(6) n
Zr6 Zr5 D18 -1_666 -1_666 95.5(5) n
D3 Zr5 D4 -1_666 -1_666 69.5(6) n
D3 Zr5 D5 -1_666 -1_666 155.9(7) n
D3 Zr5 D6 -1_666 1_555 90.5(7) n
D3 Zr5 D8 -1_666 -1_666 97.7(7) n
D3 Zr5 D13 -1_666 1_555 126.1(7) n
D3 Zr5 D18 -1_666 1_565 64.0(6) n
D3 Zr5 D18 -1_666 -1_666 128.6(7) n
D4 Zr5 D5 -1_666 -1_666 131.0(7) n
D4 Zr5 D6 -1_666 1_555 96.5(6) n
D4 Zr5 D8 -1_666 -1_666 153.4(8) n
D4 Zr5 D13 -1_666 1_555 60.4(6) n
D4 Zr5 D18 -1_666 1_565 122.7(6) n
D4 Zr5 D18 -1_666 -1_666 116.9(7) n
D5 Zr5 D6 -1_666 1_555 76.0(6) n
D5 Zr5 D8 -1_666 -1_666 58.3(5) n
D5 Zr5 D13 -1_666 1_555 70.8(6) n
D5 Zr5 D18 -1_666 1_565 103.4(6) n
D5 Zr5 D18 -1_666 -1_666 58.9(5) n
D6 Zr5 D8 1_555 -1_666 59.4(5) n
D6 Zr5 D13 1_555 1_555 77.5(5) n
D6 Zr5 D18 1_555 1_565 114.9(7) n
D6 Zr5 D18 1_555 -1_666 134.4(7) n
D8 Zr5 D13 -1_666 1_555 118.4(7) n
D8 Zr5 D18 -1_666 1_565 66.1(5) n
D8 Zr5 D18 -1_666 -1_666 89.4(7) n
D13 Zr5 D18 1_555 1_565 165.3(9) n
D13 Zr5 D18 1_555 -1_666 92.5(7) n
D18 Zr5 D18 1_565 -1_666 73.2(6) n
Zr5 Zr6 Zr6 -1_666 -1_566 119.9(6) n
Zr5 Zr6 Ni1 -1_666 1_455 103.6(4) n
Zr5 Zr6 Ni2 -1_666 -1_666 107.2(5) n
Zr5 Zr6 D1 -1_666 1_455 94.2(6) n
Zr5 Zr6 D2 -1_666 1_455 160.9(7) n
Zr5 Zr6 D2 -1_666 -1_666 78.7(6) n
Zr5 Zr6 D5 -1_666 1_555 43.7(4) n
Zr5 Zr6 D6 -1_666 -1_666 41.5(4) n
Zr5 Zr6 D7 -1_666 -1_666 134.5(6) n
Zr5 Zr6 D13 -1_666 -1_666 41.9(4) n
Zr5 Zr6 D17 -1_666 -1_666 72.3(5) n
Zr6 Zr6 Ni1 -1_566 1_455 102.5(6) n
Zr6 Zr6 Ni2 -1_566 -1_666 57.2(4) n
Zr6 Zr6 D1 -1_566 1_455 132.8(8) n
Zr6 Zr6 D2 -1_566 1_455 41.0(4) n
Zr6 Zr6 D2 -1_566 -1_666 41.2(4) n
Zr6 Zr6 D5 -1_566 1_555 163.5(7) n
Zr6 Zr6 D6 -1_566 -1_666 94.6(5) n
Zr6 Zr6 D7 -1_566 -1_666 99.2(6) n
Zr6 Zr6 D13 -1_566 -1_666 96.7(7) n
Zr6 Zr6 D17 -1_566 -1_666 127.9(7) n
Ni1 Zr6 Ni2 1_455 -1_666 148.7(5) n
Ni1 Zr6 D1 1_455 1_455 33.5(4) n
Ni1 Zr6 D2 1_455 1_455 83.8(5) n
Ni1 Zr6 D2 1_455 -1_666 115.8(6) n
Ni1 Zr6 D5 1_455 1_555 83.6(5) n
Ni1 Zr6 D6 1_455 -1_666 78.3(4) n
Ni1 Zr6 D7 1_455 -1_666 88.2(6) n
Ni1 Zr6 D13 1_455 -1_666 145.5(6) n
Ni1 Zr6 D17 1_455 -1_666 124.9(6) n
Ni2 Zr6 D1 -1_666 1_455 145.5(6) n
Ni2 Zr6 D2 -1_666 1_455 65.3(5) n
Ni2 Zr6 D2 -1_666 -1_666 66.5(5) n
Ni2 Zr6 D5 -1_666 1_555 123.0(6) n
Ni2 Zr6 D6 -1_666 -1_666 123.1(6) n
Ni2 Zr6 D7 -1_666 -1_666 73.8(5) n
Ni2 Zr6 D13 -1_666 -1_666 65.3(5) n
Ni2 Zr6 D17 -1_666 -1_666 70.7(5) n
D1 Zr6 D2 1_455 1_455 101.2(7) n
D1 Zr6 D2 1_455 -1_666 146.2(7) n
D1 Zr6 D5 1_455 1_555 58.1(6) n
D1 Zr6 D6 1_455 -1_666 90.8(6) n
D1 Zr6 D7 1_455 -1_666 72.0(6) n
D1 Zr6 D13 1_455 -1_666 129.2(7) n
D1 Zr6 D17 1_455 -1_666 91.4(6) n
D2 Zr6 D2 1_455 -1_666 82.2(7) n
D2 Zr6 D5 1_455 1_555 155.4(8) n
D2 Zr6 D6 1_455 -1_666 126.1(7) n
D2 Zr6 D7 1_455 -1_666 62.3(6) n
D2 Zr6 D13 1_455 -1_666 127.9(7) n
D2 Zr6 D17 1_455 -1_666 118.2(7) n
D2 Zr6 D5 -1_666 1_555 122.4(7) n
D2 Zr6 D6 -1_666 -1_666 61.9(5) n
D2 Zr6 D7 -1_666 -1_666 135.1(7) n
D2 Zr6 D13 -1_666 -1_666 63.8(6) n
D2 Zr6 D17 -1_666 -1_666 116.9(8) n
D5 Zr6 D6 1_555 -1_666 71.4(5) n
D5 Zr6 D7 1_555 -1_666 96.2(7) n
D5 Zr6 D13 1_555 -1_666 71.1(6) n
D5 Zr6 D17 1_555 -1_666 55.0(6) n
D6 Zr6 D7 -1_666 -1_666 162.5(7) n
D6 Zr6 D13 -1_666 -1_666 71.7(5) n
D6 Zr6 D17 -1_666 -1_666 113.7(6) n
D7 Zr6 D13 -1_666 -1_666 116.9(7) n
D7 Zr6 D17 -1_666 -1_666 65.3(6) n
D13 Zr6 D17 -1_666 -1_666 57.0(6) n
Zr2 Zr7 D2 1_555 1_555 42.2(4) n
Zr2 Zr7 D4 1_555 -1_666 76.8(5) n
Zr2 Zr7 D10 1_555 -1_666 75.9(3) n
Zr2 Zr7 D13 1_555 1_555 83.9(5) n
Zr2 Zr7 D13 1_555 -1_666 164.3(5) n
Zr2 Zr7 D15 1_555 -1_666 42.8(4) n
Zr2 Zr7 D17 1_555 -1_666 134.2(5) n
D2 Zr7 D4 1_555 -1_666 98.2(6) n
D2 Zr7 D10 1_555 -1_666 99.3(7) n
D2 Zr7 D13 1_555 1_555 64.5(6) n
D2 Zr7 D13 1_555 -1_666 127.4(7) n
D2 Zr7 D15 1_555 -1_666 85.0(5) n
D2 Zr7 D17 1_555 -1_666 164.7(8) n
D4 Zr7 D10 -1_666 -1_666 114.4(6) n
D4 Zr7 D13 -1_666 1_555 59.9(6) n
D4 Zr7 D13 -1_666 -1_666 96.0(7) n
D4 Zr7 D15 -1_666 -1_666 60.9(6) n
D4 Zr7 D17 -1_666 -1_666 94.2(7) n
D10 Zr7 D13 -1_666 1_555 159.9(7) n
D10 Zr7 D13 -1_666 -1_666 119.8(6) n
D10 Zr7 D15 -1_666 -1_666 58.5(5) n
D10 Zr7 D17 -1_666 -1_666 67.2(6) n
D13 Zr7 D13 1_555 -1_666 80.4(6) n
D13 Zr7 D15 1_555 -1_666 106.1(7) n
D13 Zr7 D17 1_555 -1_666 130.2(8) n
D13 Zr7 D15 -1_666 -1_666 144.4(7) n
D13 Zr7 D17 -1_666 -1_666 59.5(6) n
D15 Zr7 D17 -1_666 -1_666 93.4(6) n
Zr1 Zr8 D1 -1_676 1_465 79.2(4) n
Zr1 Zr8 D5 -1_676 1_565 41.5(4) n
Zr1 Zr8 D6 -1_676 1_455 161.0(4) n
Zr1 Zr8 D8 -1_676 1_565 94.0(5) n
Zr1 Zr8 D8 -1_676 -1_566 136.6(4) n
Zr1 Zr8 D9 -1_676 1_555 42.2(4) n
Zr1 Zr8 D11 -1_676 -1_566 79.7(4) n
Zr1 Zr8 D16 -1_676 -1_666 96.7(5) n
D1 Zr8 D5 1_465 1_565 57.7(5) n
D1 Zr8 D6 1_465 1_455 113.7(7) n
D1 Zr8 D8 1_465 1_565 88.4(6) n
D1 Zr8 D8 1_465 -1_566 61.7(6) n
D1 Zr8 D9 1_465 1_555 102.2(6) n
D1 Zr8 D11 1_465 -1_566 63.8(6) n
D1 Zr8 D16 1_465 -1_666 155.8(7) n
D5 Zr8 D6 1_565 1_455 157.2(6) n
D5 Zr8 D8 1_565 1_565 60.7(5) n
D5 Zr8 D8 1_565 -1_566 98.0(6) n
D5 Zr8 D9 1_565 1_555 83.6(5) n
D5 Zr8 D11 1_565 -1_566 99.7(5) n
D5 Zr8 D16 1_565 -1_666 131.8(6) n
D6 Zr8 D8 1_455 1_565 100.0(6) n
D6 Zr8 D8 1_455 -1_566 61.5(5) n
D6 Zr8 D9 1_455 1_555 119.2(6) n
D6 Zr8 D11 1_455 -1_566 93.4(6) n
D6 Zr8 D16 1_455 -1_666 65.7(6) n
D8 Zr8 D8 1_565 -1_566 68.2(7) n
D8 Zr8 D9 1_565 1_555 129.4(7) n
D8 Zr8 D11 1_565 -1_566 152.1(7) n
D8 Zr8 D16 1_565 -1_666 115.8(6) n
D8 Zr8 D9 -1_566 1_555 158.0(7) n
D8 Zr8 D11 -1_566 -1_566 97.8(6) n
D8 Zr8 D16 -1_566 -1_666 126.7(6) n
D9 Zr8 D11 1_555 -1_566 60.4(5) n
D9 Zr8 D16 1_555 -1_666 62.2(6) n
D11 Zr8 D16 -1_566 -1_666 92.0(6) n
Zr6 Ni1 D1 1_655 1_555 45.6(6) n
Zr6 Ni1 D8 1_655 -1_656 102.2(6) n
Zr6 Ni1 D18 1_655 1_555 170.0(7) n
D1 Ni1 D8 1_555 -1_656 84.1(8) n
D1 Ni1 D18 1_555 1_555 139.1(11) n
D8 Ni1 D18 -1_656 1_555 87.5(7) n
Zr6 Ni2 D4 -1_666 1_555 122.8(8) n
Zr6 Ni2 D16 -1_666 1_555 116.2(7) n
D4 Ni2 D16 1_555 1_555 86.4(8) n
Zr2 Ni3 Zr4 1_555 1_555 78.9(4) n
Zr2 Ni3 D3 1_555 -1_666 99.6(6) n
Zr2 Ni3 D11 1_555 -1_666 96.6(7) n
Zr2 Ni3 D14 1_555 -1_676 174.0(9) n
Zr4 Ni3 D3 1_555 -1_666 45.8(6) n
Zr4 Ni3 D11 1_555 -1_666 173.4(9) n
Zr4 Ni3 D14 1_555 -1_676 102.2(7) n
D3 Ni3 D11 -1_666 -1_666 140.5(11) n
D3 Ni3 D14 -1_666 -1_676 85.2(9) n
D11 Ni3 D14 -1_666 -1_676 81.8(7) n
D7 Ni4 D17 1_555 1_555 91.4(8) n
Zr3 D1 Zr6 -1_666 1_655 106.8(7) n
Zr3 D1 Zr8 -1_666 1_645 111.3(7) n
Zr3 D1 Ni1 -1_666 1_555 111.5(9) n
Zr6 D1 Zr8 1_655 1_645 119.9(7) n
Zr6 D1 Ni1 1_655 1_555 101.0(8) n
Zr8 D1 Ni1 1_645 1_555 105.9(8) n
Zr2 D2 Zr6 1_555 1_655 114.6(8) n
Zr2 D2 Zr6 1_555 -1_666 121.2(7) n
Zr2 D2 Zr7 1_555 1_555 94.6(6) n
Zr6 D2 Zr6 1_655 -1_666 97.8(7) n
Zr6 D2 Zr7 1_655 1_555 115.8(7) n
Zr6 D2 Zr7 -1_666 1_555 114.2(8) n
Zr1 D3 Zr4 1_545 -1_666 119.6(7) n
Zr1 D3 Zr5 1_545 -1_666 115.0(7) n
Zr1 D3 Ni3 1_545 -1_666 99.4(7) n
Zr4 D3 Zr5 -1_666 -1_666 111.5(7) n
Zr4 D3 Ni3 -1_666 -1_666 98.9(8) n
Zr5 D3 Ni3 -1_666 -1_666 109.8(9) n
Zr4 D4 Zr5 -1_666 -1_666 109.2(7) n
Zr4 D4 Zr7 -1_666 -1_666 115.3(8) n
Zr4 D4 Ni2 -1_666 1_555 107.6(9) n
Zr5 D4 Zr7 -1_666 -1_666 114.7(7) n
Zr5 D4 Ni2 -1_666 1_555 108.7(9) n
Zr7 D4 Ni2 -1_666 1_555 100.6(7) n
Zr1 D5 Zr5 -1_666 -1_666 112.3(6) n
Zr1 D5 Zr6 -1_666 1_555 120.0(6) n
Zr1 D5 Zr8 -1_666 1_545 98.2(6) n
Zr5 D5 Zr6 -1_666 1_555 93.4(6) n
Zr5 D5 Zr8 -1_666 1_545 115.4(6) n
Zr6 D5 Zr8 1_555 1_545 118.7(7) n
Zr2 D6 Zr5 1_555 1_555 115.4(6) n
Zr2 D6 Zr6 1_555 -1_666 108.1(5) n
Zr2 D6 Zr8 1_555 1_655 105.9(5) n
Zr5 D6 Zr6 1_555 -1_666 90.3(5) n
Zr5 D6 Zr8 1_555 1_655 118.3(6) n
Zr6 D6 Zr8 -1_666 1_655 118.3(7) n
Zr2 D7 Zr3 -1_766 1_655 118.8(7) n
Zr2 D7 Zr6 -1_766 -1_666 114.5(7) n
Zr2 D7 Ni4 -1_766 1_555 102.3(8) n
Zr3 D7 Zr6 1_655 -1_666 108.8(7) n
Zr3 D7 Ni4 1_655 1_555 107.9(9) n
Zr6 D7 Ni4 -1_666 1_555 103.0(9) n
Zr5 D8 Zr8 -1_666 1_545 119.3(7) n
Zr5 D8 Zr8 -1_666 -1_566 112.6(7) n
Zr5 D8 Ni1 -1_666 -1_656 102.7(7) n
Zr8 D8 Zr8 1_545 -1_566 111.8(7) n
Zr8 D8 Ni1 1_545 -1_656 102.3(8) n
Zr8 D8 Ni1 -1_566 -1_656 106.2(8) n
Zr1 D9 Zr3 -1_676 1_556 118.4(6) n
Zr1 D9 Zr4 -1_676 1_555 113.7(7) n
Zr1 D9 Zr8 -1_676 1_555 98.5(6) n
Zr3 D9 Zr4 1_556 1_555 94.2(6) n
Zr3 D9 Zr8 1_556 1_555 116.5(7) n
Zr4 D9 Zr8 1_555 1_555 116.9(6) n
Zr1 D10 Zr3 1_555 1_555 105.5(5) n
Zr1 D10 Zr4 1_555 1_554 114.2(6) n
Zr1 D10 Zr7 1_555 -1_666 98.9(5) n
Zr3 D10 Zr4 1_555 1_554 99.6(5) n
Zr3 D10 Zr7 1_555 -1_666 119.4(6) n
Zr4 D10 Zr7 1_554 -1_666 119.1(6) n
Zr3 D11 Zr3 1_545 -1_565 109.6(7) n
Zr3 D11 Zr8 1_545 -1_566 112.3(7) n
Zr3 D11 Ni3 1_545 -1_666 111.5(8) n
Zr3 D11 Zr8 -1_565 -1_566 115.2(7) n
Zr3 D11 Ni3 -1_565 -1_666 104.5(9) n
Zr8 D11 Ni3 -1_566 -1_666 103.3(7) n
Zr2 D12 Zr2 1_455 -1_667 100.4(6) n
Zr2 D12 Zr3 1_455 1_556 114.6(7) n
Zr2 D12 Zr4 1_455 1_555 117.5(7) n
Zr2 D12 Zr3 -1_667 1_556 113.4(7) n
Zr2 D12 Zr4 -1_667 1_555 115.6(8) n
Zr3 D12 Zr4 1_556 1_555 96.2(6) n
Zr5 D13 Zr6 1_555 -1_666 95.7(6) n
Zr5 D13 Zr7 1_555 1_555 114.0(7) n
Zr5 D13 Zr7 1_555 -1_666 119.6(7) n
Zr6 D13 Zr7 -1_666 1_555 113.1(8) n
Zr6 D13 Zr7 -1_666 -1_666 115.7(7) n
Zr7 D13 Zr7 1_555 -1_666 99.6(6) n
Zr1 D14 Zr1 1_555 -1_675 105.6(7) n
Zr1 D14 Zr3 1_555 1_555 109.4(7) n
Zr1 D14 Ni3 1_555 -1_676 112.2(8) n
Zr1 D14 Zr3 -1_675 1_555 119.6(7) n
Zr1 D14 Ni3 -1_675 -1_676 103.7(9) n
Zr3 D14 Ni3 1_555 -1_676 106.2(8) n
Zr2 D15 Zr4 -1_666 1_554 114.3(8) n
Zr2 D15 Zr4 -1_666 -1_666 117.6(7) n
Zr2 D15 Zr7 -1_666 -1_666 94.2(6) n
Zr4 D15 Zr4 1_554 -1_666 98.8(7) n
Zr4 D15 Zr7 1_554 -1_666 118.6(7) n
Zr4 D15 Zr7 -1_666 -1_666 114.6(8) n
Zr2 D16 Zr4 -1_766 -1_666 115.3(8) n
Zr2 D16 Zr8 -1_766 -1_666 107.5(7) n
Zr2 D16 Ni2 -1_766 1_555 105.7(8) n
Zr4 D16 Zr8 -1_666 -1_666 118.6(7) n
Zr4 D16 Ni2 -1_666 1_555 98.7(7) n
Zr8 D16 Ni2 -1_666 1_555 110.0(9) n
Zr1 D17 Zr6 1_555 -1_666 122.5(7) n
Zr1 D17 Zr7 1_555 -1_666 107.5(7) n
Zr1 D17 Ni4 1_555 1_555 106.6(9) n
Zr6 D17 Zr7 -1_666 -1_666 116.0(8) n
Zr6 D17 Ni4 -1_666 1_555 95.8(8) n
Zr7 D17 Ni4 -1_666 1_555 106.1(8) n
Zr1 D18 Zr5 -1_666 1_545 118.1(7) n
Zr1 D18 Zr5 -1_666 -1_666 122.3(7) n
Zr1 D18 Ni1 -1_666 1_555 103.4(7) n
Zr5 D18 Zr5 1_545 -1_666 106.8(6) n
Zr5 D18 Ni1 1_545 1_555 102.5(7) n
Zr5 D18 Ni1 -1_666 1_555 100.0(8) n

loop_
_geom_bond_atom_site_label_1
_geom_bond_atom_site_label_2
_geom_bond_site_symmetry_2
_geom_bond_distance
_geom_bond_publ_flag
Zr1 Zr1 -1_675 3.259(19) n
Zr1 Zr3 1_555 3.416(16) n
Zr1 Zr4 1_554 3.591(12) n
Zr1 Zr5 1_555 3.594(15) n
Zr1 Zr5 -1_676 3.580(12) n
Zr1 Zr7 -1_666 3.298(12) n
Zr1 Zr8 -1_676 3.198(6) n
Zr1 Ni1 -1_666 2.945(15) n
Zr1 Ni3 1_554 2.869(15) n
Zr1 Ni3 -1_676 2.967(15) n
Zr1 Ni4 1_555 2.933(14) n
Zr1 D3 1_565 2.209(14) n
Zr1 D5 -1_666 2.141(14) n
Zr1 D9 -1_676 2.171(14) n
Zr1 D10 1_555 2.209(12) n
Zr1 D14 1_555 2.014(14) n
Zr1 D14 -1_675 2.077(14) n
Zr1 D17 1_555 2.036(15) n
Zr1 D18 -1_666 2.061(14) n
Zr2 Zr2 -1_767 3.29(2) n
Zr2 Zr3 -1_666 3.596(14) n
Zr2 Zr4 1_555 3.583(15) n
Zr2 Zr4 -1_667 3.529(15) n
Zr2 Zr5 1_555 3.585(16) n
Zr2 Zr6 1_655 3.527(13) n
Zr2 Zr7 1_555 3.071(6) n
Zr2 Zr8 1_655 3.302(12) n
Zr2 Ni2 -1_766 2.975(16) n
Zr2 Ni3 1_555 2.821(14) n
Zr2 Ni4 1_556 2.933(14) n
Zr2 Ni4 -1_766 2.941(15) n
Zr2 D2 1_555 2.071(14) n
Zr2 D6 1_555 2.146(13) n
Zr2 D7 -1_766 2.153(14) n
Zr2 D12 1_655 2.169(15) n
Zr2 D12 -1_667 2.109(16) n
Zr2 D15 -1_666 2.090(16) n
Zr2 D16 -1_766 2.071(15) n
Zr3 Zr1 1_555 3.416(16) n
Zr3 Zr2 -1_666 3.596(14) n
Zr3 Zr3 -1_575 3.31(2) n
Zr3 Zr4 1_554 3.169(14) n
Zr3 Zr6 -1_566 3.304(14) n
Zr3 Zr8 1_554 3.531(15) n
Zr3 Zr8 -1_576 3.477(13) n
Zr3 Ni1 -1_666 3.024(16) n
Zr3 Ni3 1_454 2.864(18) n
Zr3 Ni3 -1_676 2.995(14) n
Zr3 Ni4 1_455 2.938(15) n
Zr3 D1 -1_666 2.053(15) n
Zr3 D7 1_455 2.024(14) n
Zr3 D9 1_554 2.102(14) n
Zr3 D10 1_555 2.081(14) n
Zr3 D11 1_565 2.024(14) n
Zr3 D11 -1_565 2.020(15) n
Zr3 D12 1_554 2.195(13) n
Zr3 D14 1_555 2.170(14) n
Zr4 Zr1 1_556 3.591(12) n
Zr4 Zr2 1_555 3.583(15) n
Zr4 Zr2 -1_667 3.529(15) n
Zr4 Zr3 1_556 3.169(14) n
Zr4 Zr4 -1_667 3.20(2) n
Zr4 Zr5 1_555 3.372(14) n
Zr4 Zr7 1_555 3.535(13) n
Zr4 Ni2 -1_666 2.950(13) n
Zr4 Ni3 1_555 2.821(16) n
Zr4 Ni4 1_556 2.928(16) n
Zr4 Ni4 -1_666 2.893(14) n
Zr4 D3 -1_666 2.046(14) n
Zr4 D4 -1_666 2.056(15) n
Zr4 D9 1_555 2.222(14) n
Zr4 D10 1_556 2.068(13) n
Zr4 D12 1_555 2.061(15) n
Zr4 D15 1_556 2.110(15) n
Zr4 D15 -1_666 2.099(14) n
Zr4 D16 -1_666 2.210(15) n
Zr5 Zr1 1_555 3.594(15) n
Zr5 Zr1 -1_676 3.580(12) n
Zr5 Zr2 1_555 3.585(16) n
Zr5 Zr4 1_555 3.372(14) n
Zr5 Zr5 -1_676 3.34(2) n
Zr5 Zr6 -1_666 3.160(14) n
Zr5 Zr7 1_555 3.545(14) n
Zr5 Zr8 1_655 3.506(14) n
Zr5 Ni1 1_565 2.969(13) n
Zr5 Ni1 -1_666 2.860(17) n
Zr5 Ni2 -1_666 2.992(15) n
Zr5 Ni3 1_555 3.023(15) n
Zr5 D3 -1_666 2.034(15) n
Zr5 D4 -1_666 2.081(14) n
Zr5 D5 -1_666 2.186(14) n
Zr5 D6 1_555 2.094(15) n
Zr5 D8 -1_666 2.123(14) n
Zr5 D13 1_555 2.121(13) n
Zr5 D18 1_565 2.114(14) n
Zr5 D18 -1_666 2.042(15) n
Zr6 Zr2 1_455 3.527(13) n
Zr6 Zr3 -1_566 3.304(14) n
Zr6 Zr5 -1_666 3.160(14) n
Zr6 Zr6 -1_566 3.19(2) n
Zr6 Zr7 1_455 3.580(15) n
Zr6 Zr7 -1_666 3.544(16) n
Zr6 Ni1 1_455 2.836(15) n
Zr6 Ni2 1_455 2.896(15) n
Zr6 Ni2 -1_666 2.824(14) n
Zr6 Ni4 -1_666 2.861(14) n
Zr6 D1 1_455 2.062(14) n
Zr6 D2 1_455 2.119(14) n
Zr6 D2 -1_666 2.112(15) n
Zr6 D5 1_555 2.155(14) n
Zr6 D6 -1_666 2.354(13) n
Zr6 D7 -1_666 2.040(15) n
Zr6 D13 -1_666 2.140(15) n
Zr6 D17 -1_666 2.207(15) n
Zr7 Zr1 -1_666 3.298(12) n
Zr7 Zr2 1_555 3.071(6) n
Zr7 Zr4 1_555 3.535(13) n
Zr7 Zr5 1_555 3.545(14) n
Zr7 Zr6 1_655 3.580(15) n
Zr7 Zr6 -1_666 3.544(16) n
Zr7 Zr7 -1_666 3.24(2) n
Zr7 Ni1 1_555 2.885(14) n
Zr7 Ni2 1_555 2.885(14) n
Zr7 Ni2 -1_666 2.877(15) n
Zr7 Ni4 -1_666 2.940(16) n
Zr7 D2 1_555 2.108(15) n
Zr7 D4 -1_666 2.128(15) n
Zr7 D10 -1_666 2.131(13) n
Zr7 D13 1_555 2.106(16) n
Zr7 D13 -1_666 2.130(14) n
Zr7 D15 -1_666 2.101(14) n
Zr7 D17 -1_666 2.055(15) n
Zr8 Zr1 -1_676 3.198(6) n
Zr8 Zr2 1_455 3.302(12) n
Zr8 Zr3 1_556 3.531(15) n
Zr8 Zr3 -1_576 3.477(13) n
Zr8 Zr5 1_455 3.506(14) n
Zr8 Zr8 -1_576 3.442(19) n
Zr8 Ni1 1_465 3.011(15) n
Zr8 Ni1 -1_666 2.913(15) n
Zr8 Ni2 -1_666 3.015(13) n
Zr8 Ni3 1_455 2.961(15) n
Zr8 D1 1_465 2.156(14) n
Zr8 D5 1_565 2.090(14) n
Zr8 D6 1_455 1.989(11) n
Zr8 D8 1_565 2.066(14) n
Zr8 D8 -1_566 2.091(14) n
Zr8 D9 1_555 2.050(14) n
Zr8 D11 -1_566 2.161(15) n
Zr8 D16 -1_666 2.024(15) n
Ni1 Zr1 -1_666 2.945(15) n
Ni1 Zr3 -1_666 3.024(16) n
Ni1 Zr5 1_545 2.969(13) n
Ni1 Zr5 -1_666 2.860(17) n
Ni1 Zr6 1_655 2.836(15) n
Ni1 Zr7 1_555 2.885(14) n
Ni1 Zr8 1_645 3.011(15) n
Ni1 Zr8 -1_666 2.913(15) n
Ni1 Ni2 1_555 2.578(19) n
Ni1 D1 1_555 1.593(14) n
Ni1 D8 -1_656 1.660(13) n
Ni1 D18 1_555 1.679(14) n
Ni2 Zr2 -1_766 2.975(16) n
Ni2 Zr4 -1_666 2.950(13) n
Ni2 Zr5 -1_666 2.992(15) n
Ni2 Zr6 1_655 2.896(15) n
Ni2 Zr6 -1_666 2.824(14) n
Ni2 Zr7 1_555 2.885(14) n
Ni2 Zr7 -1_666 2.877(15) n
Ni2 Zr8 -1_666 3.015(13) n
Ni2 Ni1 1_555 2.578(19) n
Ni2 Ni4 1_555 2.875(4) n
Ni2 D4 1_555 1.584(15) n
Ni2 D16 1_555 1.647(14) n
Ni3 Zr1 1_556 2.869(15) n
Ni3 Zr1 -1_676 2.967(15) n
Ni3 Zr2 1_555 2.821(14) n
Ni3 Zr3 1_656 2.864(18) n
Ni3 Zr3 -1_676 2.995(14) n
Ni3 Zr4 1_555 2.821(16) n
Ni3 Zr5 1_555 3.023(15) n
Ni3 Zr8 1_655 2.961(15) n
Ni3 Ni4 1_556 2.572(19) n
Ni3 D3 -1_666 1.652(15) n
Ni3 D11 -1_666 1.587(13) n
Ni3 D14 -1_676 1.546(12) n
Ni4 Zr1 1_555 2.933(14) n
Ni4 Zr2 1_554 2.933(14) n
Ni4 Zr2 -1_766 2.941(15) n
Ni4 Zr3 1_655 2.938(15) n
Ni4 Zr4 1_554 2.928(16) n
Ni4 Zr4 -1_666 2.893(14) n
Ni4 Zr6 -1_666 2.861(14) n
Ni4 Zr7 -1_666 2.940(16) n
Ni4 Ni2 1_555 2.875(4) n
Ni4 Ni3 1_554 2.572(19) n
Ni4 D7 1_555 1.597(15) n
Ni4 D17 1_555 1.610(14) n
D1 Zr3 -1_666 2.053(15) n
D1 Zr6 1_655 2.062(14) n
D1 Zr8 1_645 2.156(14) n
D1 Ni1 1_555 1.593(14) n
D1 D5 1_655 2.050(18) n
D1 D8 -1_656 2.179(18) n
D1 D11 -1_656 2.282(19) n
D2 Zr2 1_555 2.071(14) n
D2 Zr6 1_655 2.119(14) n
D2 Zr6 -1_666 2.112(15) n
D2 Zr7 1_555 2.108(15) n
D2 D6 1_555 2.307(15) n
D2 D7 -1_766 2.15(2) n
D2 D13 1_555 2.25(2) n
D3 Zr1 1_545 2.209(14) n
D3 Zr4 -1_666 2.046(14) n
D3 Zr5 -1_666 2.034(15) n
D3 Ni3 -1_666 1.652(15) n
D3 D4 1_555 2.345(18) n
D3 D9 -1_666 2.141(18) n
D3 D14 1_545 2.165(18) n
D3 D18 -1_656 2.200(19) n
D4 Zr4 -1_666 2.056(15) n
D4 Zr5 -1_666 2.081(14) n
D4 Zr7 -1_666 2.128(15) n
D4 Ni2 1_555 1.584(15) n
D4 D3 1_555 2.345(18) n
D4 D13 -1_666 2.11(2) n
D4 D15 1_555 2.15(2) n
D4 D16 1_555 2.212(18) n
D5 Zr1 -1_666 2.141(14) n
D5 Zr5 -1_666 2.186(14) n
D5 Zr6 1_555 2.155(14) n
D5 Zr8 1_545 2.090(14) n
D5 D1 1_455 2.050(18) n
D5 D8 1_555 2.099(16) n
D5 D17 -1_666 2.016(18) n
D5 D18 1_555 2.082(15) n
D6 Zr2 1_555 2.146(13) n
D6 Zr5 1_555 2.094(15) n
D6 Zr6 -1_666 2.354(13) n
D6 Zr8 1_655 1.989(11) n
D6 D2 1_555 2.307(15) n
D6 D8 -1_666 2.088(14) n
D6 D16 -1_766 2.176(17) n
D7 Zr2 -1_766 2.153(14) n
D7 Zr3 1_655 2.024(14) n
D7 Zr6 -1_666 2.040(15) n
D7 Ni4 1_555 1.597(15) n
D7 D2 -1_766 2.15(2) n
D7 D12 1_654 2.11(2) n
D7 D17 1_555 2.294(19) n
D8 Zr5 -1_666 2.123(14) n
D8 Zr8 1_545 2.066(14) n
D8 Zr8 -1_566 2.091(14) n
D8 Ni1 -1_656 1.660(13) n
D8 D1 -1_656 2.179(18) n
D8 D5 1_555 2.099(16) n
D8 D6 -1_666 2.088(14) n
D8 D8 -1_556 2.33(2) n
D8 D18 -1_656 2.310(16) n
D9 Zr1 -1_676 2.171(14) n
D9 Zr3 1_556 2.102(14) n
D9 Zr4 1_555 2.222(14) n
D9 Zr8 1_555 2.050(14) n
D9 D3 -1_666 2.141(18) n
D9 D11 -1_566 2.121(16) n
D9 D14 1_556 2.111(18) n
D9 D16 -1_666 2.104(19) n
D10 Zr1 1_555 2.209(12) n
D10 Zr3 1_555 2.081(14) n
D10 Zr4 1_554 2.068(13) n
D10 Zr7 -1_666 2.131(13) n
D10 D12 1_554 2.304(13) n
D10 D14 1_555 2.386(13) n
D10 D15 1_555 2.068(16) n
D10 D17 1_555 2.318(17) n
D11 Zr3 1_545 2.024(14) n
D11 Zr3 -1_565 2.020(15) n
D11 Zr8 -1_566 2.161(15) n
D11 Ni3 -1_666 1.587(13) n
D11 D1 -1_656 2.282(19) n
D11 D9 -1_566 2.121(16) n
D11 D11 -1_555 2.33(2) n
D11 D14 1_545 2.051(16) n
D12 Zr2 1_455 2.169(15) n
D12 Zr2 -1_667 2.109(16) n
D12 Zr3 1_556 2.195(13) n
D12 Zr4 1_555 2.061(15) n
D12 D7 1_456 2.11(2) n
D12 D10 1_556 2.304(13) n
D12 D15 1_556 2.20(2) n
D12 D16 -1_666 2.11(2) n
D13 Zr5 1_555 2.121(13) n
D13 Zr6 -1_666 2.140(15) n
D13 Zr7 1_555 2.106(16) n
D13 Zr7 -1_666 2.130(14) n
D13 D2 1_555 2.25(2) n
D13 D4 -1_666 2.11(2) n
D13 D17 1_555 2.076(19) n
D14 Zr1 1_555 2.014(14) n
D14 Zr1 -1_675 2.077(14) n
D14 Zr3 1_555 2.170(14) n
D14 Ni3 -1_676 1.546(12) n
D14 D3 1_565 2.165(18) n
D14 D9 1_554 2.111(18) n
D14 D10 1_555 2.386(13) n
D14 D11 1_565 2.051(16) n
D15 Zr2 -1_666 2.090(16) n
D15 Zr4 1_554 2.110(15) n
D15 Zr4 -1_666 2.099(14) n
D15 Zr7 -1_666 2.101(14) n
D15 D4 1_555 2.15(2) n
D15 D10 1_555 2.068(16) n
D15 D12 1_554 2.20(2) n
D16 Zr2 -1_766 2.071(15) n
D16 Zr4 -1_666 2.210(15) n
D16 Zr8 -1_666 2.024(15) n
D16 Ni2 1_555 1.647(14) n
D16 D4 1_555 2.212(18) n
D16 D6 -1_766 2.176(17) n
D16 D9 -1_666 2.104(19) n
D16 D12 -1_666 2.11(2) n
D17 Zr1 1_555 2.036(15) n
D17 Zr6 -1_666 2.207(15) n
D17 Zr7 -1_666 2.055(15) n
D17 Ni4 1_555 1.610(14) n
D17 D5 -1_666 2.016(18) n
D17 D7 1_555 2.294(19) n
D17 D10 1_555 2.318(17) n
D17 D13 1_555 2.076(19) n
D18 Zr1 -1_666 2.061(14) n
D18 Zr5 1_545 2.114(14) n
D18 Zr5 -1_666 2.042(15) n
D18 Ni1 1_555 1.679(14) n
D18 D3 -1_656 2.200(19) n
D18 D5 1_555 2.082(15) n
D18 D8 -1_656 2.310(16) n
